data_7043074
loop_
_publ_author_name
'Jin, Guo-Xin'
'Guo, Bei-Bei'
'Lin, Yue-Jian'

_publ_section_title
;
 Controllable Construction of Half-sandwich Octanuclear Cages Based on
 Pyridyl-substituted Ligands with Conjugated Centers
;
_journal_name_full 'Dalton Trans.'
_journal_paper_doi 10.1039/C7DT00836H
_journal_year 2017
_chemical_formula_sum 'C152 H182 Cl4 F24 N22 Ni2 O44 Rh8 S8'
_chemical_formula_weight 4816.17
_chemical_name_common 4b
_space_group_crystal_system triclinic
_space_group_IT_number 2
_space_group_name_Hall '-P 1'
_space_group_name_H-M_alt 'P -1'
_symmetry_space_group_name_Hall '-P 1'
_symmetry_space_group_name_H-M 'P -1'
_atom_sites_solution_hydrogens geom
_audit_creation_method SHELXL-2014/7
_audit_update_record
;
2017-03-06 deposited with the CCDC.
2017-03-29 downloaded from the CCDC.
;
_cell_angle_alpha 90.1110(19)
_cell_angle_beta 96.7631(18)
_cell_angle_gamma 93.5378(19)
_cell_formula_units_Z 1
_cell_length_a 12.1474(5)
_cell_length_b 18.7624(7)
_cell_length_c 20.9552(8)
_cell_measurement_reflns_used 9805
_cell_measurement_temperature 170(2)
_cell_measurement_theta_max 66.74
_cell_measurement_theta_min 3.16
_cell_volume 4733.5(3)
_computing_cell_refinement 'Bruker SAINT'
_computing_data_collection 'Bruker APEX2'
_computing_data_reduction 'Bruker SAINT'
_computing_molecular_graphics 'Bruker SHELXTL'
_computing_publication_material 'Bruker SHELXTL'
_computing_structure_refinement 'SHELXL-2014/7 (Sheldrick, 2014)'
_computing_structure_solution 'SHELXS-97 (Sheldrick 2008)'
_diffrn_ambient_temperature 170(2)
_diffrn_measured_fraction_theta_full 0.973
_diffrn_measured_fraction_theta_max 0.973
_diffrn_measurement_device_type 'Bruker APEX-II CCD'
_diffrn_measurement_method '\f and \w scans'
_diffrn_radiation_type CuK\a
_diffrn_radiation_wavelength 1.54178
_diffrn_reflns_av_R_equivalents 0.0814
_diffrn_reflns_av_unetI/netI 0.0631
_diffrn_reflns_Laue_measured_fraction_full 0.973
_diffrn_reflns_Laue_measured_fraction_max 0.973
_diffrn_reflns_limit_h_max 14
_diffrn_reflns_limit_h_min -14
_diffrn_reflns_limit_k_max 22
_diffrn_reflns_limit_k_min -22
_diffrn_reflns_limit_l_max 24
_diffrn_reflns_limit_l_min -24
_diffrn_reflns_number 74890
_diffrn_reflns_point_group_measured_fraction_full 0.973
_diffrn_reflns_point_group_measured_fraction_max 0.973
_diffrn_reflns_theta_full 66.776
_diffrn_reflns_theta_max 66.776
_diffrn_reflns_theta_min 2.359
_exptl_absorpt_coefficient_mu 7.934
_exptl_absorpt_correction_T_max 0.753
_exptl_absorpt_correction_T_min 0.456
_exptl_absorpt_correction_type multi-scan
_exptl_absorpt_process_details sadabs
_exptl_crystal_colour orange
_exptl_crystal_density_diffrn 1.690
_exptl_crystal_description block
_exptl_crystal_F_000 2428
_exptl_crystal_size_max 0.200
_exptl_crystal_size_mid 0.180
_exptl_crystal_size_min 0.150
_platon_squeeze_details
; 
 In asymmetric unit of this data, there were disordered 
 solvents (one dichloromethane, one methanol and one water 
 molecules) which could not be restrained properly. 
 Therefore, SQUEEZE algorithm was used to omit them. 
;
_refine_diff_density_max 2.695
_refine_diff_density_min -1.242
_refine_diff_density_rms 0.163
_refine_ls_extinction_method none
_refine_ls_goodness_of_fit_ref 1.051
_refine_ls_hydrogen_treatment constr
_refine_ls_matrix_type full
_refine_ls_number_parameters 1111
_refine_ls_number_reflns 16356
_refine_ls_number_restraints 103
_refine_ls_restrained_S_all 1.056
_refine_ls_R_factor_all 0.1107
_refine_ls_R_factor_gt 0.0823
_refine_ls_shift/su_max 0.005
_refine_ls_shift/su_mean 0.000
_refine_ls_structure_factor_coef Fsqd
_refine_ls_weighting_details 'w=1/[\s^2^(Fo^2^)+(0.1212P)^2^+25.3938P] where P=(Fo^2^+2Fc^2^)/3'
_refine_ls_weighting_scheme calc
_refine_ls_wR_factor_gt 0.2153
_refine_ls_wR_factor_ref 0.2331
_reflns_Friedel_coverage 0.000
_reflns_number_gt 11482
_reflns_number_total 16356
_reflns_threshold_expression 'I > 2\s(I)'
_cod_data_source_file c7dt00836h2.cif
_cod_data_source_block 4b
_cod_database_code 7043074
_shelx_shelxl_version_number 2014/7
_shelx_space_group_comment
; 
The symmetry employed for this shelxl refinement is uniquely defined 
by the following loop, which should always be used as a source of 
symmetry information in preference to the above space-group names. 
They are only intended as comments. 
;
_shelx_estimated_absorpt_t_min 0.300
_shelx_estimated_absorpt_t_max 0.382

loop_
_space_group_symop_operation_xyz
'x, y, z'
'-x, -y, -z'

loop_
_atom_site_label
_atom_site_type_symbol
_atom_site_fract_x
_atom_site_fract_y
_atom_site_fract_z
_atom_site_U_iso_or_equiv
_atom_site_adp_type
_atom_site_occupancy
_atom_site_site_symmetry_order
_atom_site_calc_flag
_atom_site_refinement_flags_posn
_atom_site_refinement_flags_adp
Rh1 Rh 0.25688(6) 0.55393(3) 0.42057(3) 0.03684(18) Uani 1 1 d . .
Rh2 Rh 0.53309(6) 0.56878(3) 0.23078(3) 0.03915(19) Uani 1 1 d . .
Rh3 Rh -0.09089(6) 1.13392(4) 0.25322(4) 0.0461(2) Uani 1 1 d . .
Rh4 Rh 0.18880(7) 1.13387(4) 0.06583(3) 0.0508(2) Uani 1 1 d . .
Ni1 Ni 0.41776(12) 1.00138(7) 0.56522(6) 0.0317(3) Uani 1 1 d . .
N1 N 0.3143(6) 0.6641(3) 0.4251(3) 0.0372(16) Uani 1 1 d . .
N2 N 0.4024(6) 0.9090(3) 0.5309(3) 0.0344(15) Uani 1 1 d . .
H2 H 0.4351 0.8762 0.5549 0.041 Uiso 1 1 calc R U
N3 N 0.2925(6) 0.9265(3) 0.4321(3) 0.0356(15) Uani 1 1 d . .
N4 N 0.3261(6) 1.0322(4) 0.4950(3) 0.0355(16) Uani 1 1 d . .
H4 H 0.3114 1.0775 0.4958 0.043 Uiso 1 1 calc R U
N5 N 0.0511(6) 1.0898(4) 0.3035(3) 0.0355(15) Uani 1 1 d . .
N6 N 0.4788(7) 1.3286(4) 0.7273(4) 0.0445(18) Uani 1 1 d . .
N7 N 0.4294(5) 1.0933(3) 0.6001(3) 0.0319(15) Uani 1 1 d . .
H7 H 0.3919 1.1254 0.5777 0.038 Uiso 1 1 calc R U
N8 N 0.5497(6) 1.0776(4) 0.6961(3) 0.0395(17) Uani 1 1 d . .
N9 N 0.5072(6) 0.9704(4) 0.6370(3) 0.0361(16) Uani 1 1 d . .
H9 H 0.5194 0.9246 0.6375 0.043 Uiso 1 1 calc R U
N10 N 0.7313(7) 0.9134(4) 0.8503(4) 0.0478(19) Uani 1 1 d . .
O1 O 0.2498(5) 0.5598(3) 0.3185(3) 0.0428(14) Uani 1 1 d . .
O2 O 0.4215(5) 0.5315(3) 0.4059(3) 0.0393(13) Uani 1 1 d . .
O3 O 0.5330(5) 0.5334(3) 0.3291(3) 0.0402(14) Uani 1 1 d . .
O4 O 0.3587(5) 0.5560(3) 0.2410(3) 0.0458(15) Uani 1 1 d . .
O5 O -0.0601(5) 1.0728(3) 0.1716(3) 0.0457(15) Uani 1 1 d . .
O6 O 0.0231(6) 1.2046(3) 0.2097(3) 0.0501(16) Uani 1 1 d . .
O7 O 0.1320(6) 1.2058(3) 0.1325(3) 0.0549(17) Uani 1 1 d . .
O8 O 0.0447(6) 1.0773(4) 0.0930(3) 0.0530(17) Uani 1 1 d . .
O9 O 0.9010(6) 0.7658(4) 0.5395(4) 0.064(2) Uani 1 1 d . .
O10 O 0.7356(6) 0.8122(3) 0.4828(3) 0.0541(17) Uani 1 1 d . .
O11 O 0.8328(7) 0.7224(4) 0.4322(4) 0.067(2) Uani 1 1 d . .
O12 O 0.5204(10) 0.2483(5) 0.2562(5) 0.104(4) Uani 1 1 d . .
O13 O 0.6143(10) 0.3032(6) 0.3539(6) 0.122(4) Uani 1 1 d . .
O14 O 0.5011(8) 0.1945(4) 0.3627(4) 0.079(3) Uani 1 1 d . .
O15 O 0.860(3) 0.5688(16) 0.0873(12) 0.36(2) Uani 1 1 d D .
O16 O 0.826(3) 0.5413(18) -0.0326(11) 0.346(16) Uani 1 1 d D U
O17 O 0.669(2) 0.530(2) 0.0211(19) 0.38(2) Uiso 1 1 d D .
O18 O 0.375(2) 0.8883(11) 0.0780(15) 0.305(15) Uiso 1 1 d D .
O19 O 0.223(3) 0.823(2) 0.124(2) 0.49(3) Uiso 1 1 d D .
O20 O 0.395(2) 0.7670(12) 0.1041(13) 0.341(17) Uani 1 1 d D U
S1 S 0.8390(2) 0.77917(12) 0.47879(13) 0.0519(6) Uani 1 1 d . .
S2 S 0.5280(3) 0.25722(16) 0.32608(19) 0.0807(10) Uani 1 1 d . .
S3 S 0.7894(11) 0.5370(6) 0.0307(4) 0.212(4) Uani 1 1 d D U
S4 S 0.3130(11) 0.8167(6) 0.0860(4) 0.228(4) Uani 1 1 d D .
F1 F 0.8759(7) 0.8694(5) 0.3886(4) 0.104(3) Uani 1 1 d . .
F2 F 0.9332(7) 0.9087(4) 0.4838(5) 0.097(3) Uani 1 1 d . .
F3 F 1.0231(7) 0.8302(5) 0.4393(5) 0.111(3) Uani 1 1 d . .
F4 F 0.4094(11) 0.3179(6) 0.3995(5) 0.153(5) Uani 1 1 d . .
F5 F 0.4115(10) 0.3697(4) 0.3022(6) 0.140(4) Uani 1 1 d . .
F6 F 0.3175(8) 0.2725(6) 0.3076(6) 0.130(4) Uani 1 1 d . .
F7 F 0.929(2) 0.4394(19) 0.0568(16) 0.390(16) Uiso 1 1 d D .
F8 F 0.774(3) 0.4224(19) 0.0925(17) 0.409(18) Uiso 1 1 d D .
F9 F 0.790(4) 0.397(3) -0.0046(18) 0.62(3) Uiso 1 1 d D .
F10 F 0.1700(18) 0.8192(11) -0.0273(10) 0.249(9) Uani 1 1 d D .
F11 F 0.328(3) 0.7617(16) -0.0258(15) 0.346(14) Uiso 1 1 d D .
F12 F 0.189(3) 0.7288(17) 0.0139(15) 0.349(14) Uiso 1 1 d D .
C1 C 0.3422(8) 0.5523(4) 0.2983(4) 0.040(2) Uani 1 1 d . .
C2 C 0.4414(7) 0.5379(4) 0.3480(4) 0.0343(18) Uani 1 1 d . .
C3 C 0.0105(8) 1.1033(5) 0.1399(4) 0.042(2) Uani 1 1 d . .
C4 C 0.0608(8) 1.1782(5) 0.1624(4) 0.040(2) Uani 1 1 d . .
C5 C 0.3942(8) 0.6877(5) 0.4702(4) 0.043(2) Uani 1 1 d . .
H5 H 0.4393 0.6540 0.4926 0.052 Uiso 1 1 calc R U
C6 C 0.4147(7) 0.7596(5) 0.4861(5) 0.041(2) Uani 1 1 d . .
H6 H 0.4758 0.7746 0.5166 0.050 Uiso 1 1 calc R U
C7 C 0.3459(7) 0.8091(4) 0.4574(4) 0.0330(18) Uani 1 1 d . .
C8 C 0.2662(8) 0.7845(4) 0.4073(4) 0.043(2) Uani 1 1 d . .
H8A H 0.2219 0.8172 0.3830 0.052 Uiso 1 1 calc R U
C9 C 0.2522(8) 0.7111(5) 0.3933(4) 0.046(2) Uani 1 1 d . .
H9A H 0.1965 0.6946 0.3600 0.055 Uiso 1 1 calc R U
C10 C 0.3498(7) 0.8868(4) 0.4761(4) 0.0330(18) Uani 1 1 d . .
C11 C 0.2802(6) 0.9957(4) 0.4442(4) 0.0315(17) Uani 1 1 d . .
C12 C 0.1283(7) 1.1310(5) 0.3390(4) 0.040(2) Uani 1 1 d . .
H12 H 0.1283 1.1813 0.3338 0.048 Uiso 1 1 calc R U
C13 C 0.2079(7) 1.1041(4) 0.3828(4) 0.0374(19) Uani 1 1 d . .
H13 H 0.2638 1.1349 0.4058 0.045 Uiso 1 1 calc R U
C14 C 0.2049(7) 1.0300(4) 0.3929(4) 0.0329(18) Uani 1 1 d . .
C15 C 0.1281(8) 0.9877(5) 0.3534(4) 0.046(2) Uani 1 1 d . .
H15 H 0.1271 0.9372 0.3564 0.055 Uiso 1 1 calc R U
C16 C 0.0531(8) 1.0191(5) 0.3098(5) 0.048(2) Uani 1 1 d . .
H16 H 0.0006 0.9894 0.2830 0.058 Uiso 1 1 calc R U
C17 C 0.5585(9) 1.2872(5) 0.7484(5) 0.049(2) Uani 1 1 d . .
H17 H 0.6144 1.3048 0.7812 0.059 Uiso 1 1 calc R U
C18 C 0.5634(8) 1.2199(5) 0.7249(5) 0.047(2) Uani 1 1 d . .
H18 H 0.6220 1.1915 0.7415 0.057 Uiso 1 1 calc R U
C19 C 0.4837(7) 1.1922(4) 0.6768(4) 0.0355(19) Uani 1 1 d . .
C20 C 0.4028(9) 1.2371(5) 0.6546(5) 0.050(2) Uani 1 1 d . .
H20 H 0.3473 1.2217 0.6208 0.060 Uiso 1 1 calc R U
C21 C 0.4018(9) 1.3036(5) 0.6808(5) 0.052(2) Uani 1 1 d . .
H21 H 0.3439 1.3331 0.6653 0.062 Uiso 1 1 calc R U
C22 C 0.4872(8) 1.1160(4) 0.6544(4) 0.038(2) Uani 1 1 d . .
C23 C 0.5544(7) 1.0080(5) 0.6867(4) 0.0377(19) Uani 1 1 d . .
C24 C 0.6617(11) 0.8742(6) 0.8100(5) 0.066(3) Uani 1 1 d . .
H24 H 0.6508 0.8247 0.8182 0.079 Uiso 1 1 calc R U
C25 C 0.6030(11) 0.9022(6) 0.7556(5) 0.067(3) Uani 1 1 d . .
H25 H 0.5517 0.8725 0.7281 0.080 Uiso 1 1 calc R U
C26 C 0.6205(7) 0.9737(5) 0.7422(4) 0.0386(19) Uani 1 1 d . .
C27 C 0.6958(9) 1.0133(5) 0.7840(6) 0.060(3) Uani 1 1 d . .
H27 H 0.7110 1.0626 0.7762 0.073 Uiso 1 1 calc R U
C28 C 0.7487(11) 0.9820(6) 0.8366(6) 0.070(3) Uani 1 1 d . .
H28 H 0.8006 1.0106 0.8648 0.083 Uiso 1 1 calc R U
C29 C 0.2155(9) 0.5339(5) 0.5150(4) 0.050(2) Uani 1 1 d . .
C30 C 0.1256(9) 0.5664(6) 0.4785(5) 0.053(3) Uani 1 1 d . .
C31 C 0.0877(8) 0.5210(7) 0.4251(5) 0.057(3) Uani 1 1 d . .
C32 C 0.1550(9) 0.4588(5) 0.4292(5) 0.050(2) Uani 1 1 d . .
C33 C 0.2290(9) 0.4672(5) 0.4850(5) 0.051(2) Uani 1 1 d . .
C34 C 0.2785(11) 0.5622(7) 0.5774(5) 0.069(3) Uani 1 1 d . .
H34A H 0.2368 0.5483 0.6132 0.103 Uiso 1 1 calc R U
H34B H 0.2878 0.6144 0.5757 0.103 Uiso 1 1 calc R U
H34C H 0.3516 0.5422 0.5838 0.103 Uiso 1 1 calc R U
C35 C 0.0821(12) 0.6351(7) 0.4944(7) 0.086(4) Uani 1 1 d . .
H35A H 0.0401 0.6540 0.4560 0.129 Uiso 1 1 calc R U
H35B H 0.1441 0.6691 0.5097 0.129 Uiso 1 1 calc R U
H35C H 0.0331 0.6278 0.5281 0.129 Uiso 1 1 calc R U
C36 C -0.0059(10) 0.5347(9) 0.3727(6) 0.085(4) Uani 1 1 d . .
H36A H -0.0758 0.5127 0.3844 0.127 Uiso 1 1 calc R U
H36B H 0.0101 0.5139 0.3320 0.127 Uiso 1 1 calc R U
H36C H -0.0121 0.5863 0.3677 0.127 Uiso 1 1 calc R U
C37 C 0.1424(12) 0.3957(6) 0.3836(6) 0.074(4) Uani 1 1 d . .
H37A H 0.2156 0.3842 0.3727 0.111 Uiso 1 1 calc R U
H37B H 0.0950 0.4074 0.3444 0.111 Uiso 1 1 calc R U
H37C H 0.1082 0.3544 0.4041 0.111 Uiso 1 1 calc R U
C38 C 0.3160(10) 0.4170(6) 0.5087(6) 0.064(3) Uani 1 1 d . .
H38A H 0.2858 0.3830 0.5385 0.096 Uiso 1 1 calc R U
H38B H 0.3808 0.4443 0.5309 0.096 Uiso 1 1 calc R U
H38C H 0.3383 0.3911 0.4722 0.096 Uiso 1 1 calc R U
C39 C 0.5370(10) 0.5643(7) 0.1305(5) 0.060(3) Uani 1 1 d . .
C40 C 0.6303(10) 0.6050(6) 0.1577(5) 0.059(3) Uani 1 1 d . .
C41 C 0.6936(9) 0.5634(7) 0.2021(5) 0.061(3) Uani 1 1 d . .
C42 C 0.6382(12) 0.4937(6) 0.1993(5) 0.068(3) Uani 1 1 d . .
C43 C 0.5463(12) 0.4932(7) 0.1551(6) 0.072(4) Uani 1 1 d . .
C44 C 0.4471(14) 0.5872(12) 0.0811(6) 0.124(7) Uani 1 1 d . .
H44A H 0.4324 0.6370 0.0893 0.186 Uiso 1 1 calc R U
H44B H 0.3793 0.5567 0.0836 0.186 Uiso 1 1 calc R U
H44C H 0.4706 0.5829 0.0382 0.186 Uiso 1 1 calc R U
C45 C 0.6579(17) 0.6822(8) 0.1441(9) 0.121(7) Uani 1 1 d . .
H45A H 0.6950 0.6859 0.1051 0.182 Uiso 1 1 calc R U
H45B H 0.7074 0.7035 0.1804 0.182 Uiso 1 1 calc R U
H45C H 0.5894 0.7076 0.1381 0.182 Uiso 1 1 calc R U
C46 C 0.8022(11) 0.5855(12) 0.2417(8) 0.118(6) Uani 1 1 d . U
H46A H 0.8091 0.5580 0.2816 0.177 Uiso 1 1 calc R U
H46B H 0.8042 0.6365 0.2521 0.177 Uiso 1 1 calc R U
H46C H 0.8639 0.5762 0.2173 0.177 Uiso 1 1 calc R U
C47 C 0.6800(17) 0.4323(9) 0.2383(8) 0.120(7) Uani 1 1 d . U
H47A H 0.6517 0.4328 0.2802 0.180 Uiso 1 1 calc R U
H47B H 0.7614 0.4363 0.2445 0.180 Uiso 1 1 calc R U
H47C H 0.6544 0.3874 0.2157 0.180 Uiso 1 1 calc R U
C48 C 0.4625(18) 0.4309(11) 0.1360(10) 0.157(9) Uani 1 1 d . U
H48A H 0.4715 0.4144 0.0926 0.236 Uiso 1 1 calc R U
H48B H 0.3871 0.4464 0.1367 0.236 Uiso 1 1 calc R U
H48C H 0.4751 0.3918 0.1664 0.236 Uiso 1 1 calc R U
C49 C -0.2329(9) 1.0858(7) 0.2872(6) 0.065(3) Uani 1 1 d . .
C50 C -0.1784(10) 1.1382(10) 0.3343(6) 0.082(4) Uani 1 1 d . .
C51 C -0.1748(9) 1.2061(8) 0.3056(7) 0.073(4) Uani 1 1 d . .
C52 C -0.2291(10) 1.1977(7) 0.2420(7) 0.073(4) Uani 1 1 d . .
C53 C -0.2669(8) 1.1256(7) 0.2316(5) 0.061(3) Uani 1 1 d . .
C54 C -0.2564(12) 1.0072(10) 0.2926(8) 0.106(6) Uani 1 1 d . .
H54A H -0.3365 0.9967 0.2925 0.159 Uiso 1 1 calc R U
H54B H -0.2171 0.9904 0.3328 0.159 Uiso 1 1 calc R U
H54C H -0.2310 0.9828 0.2562 0.159 Uiso 1 1 calc R U
C55 C -0.1356(12) 1.1162(12) 0.4032(7) 0.125(7) Uani 1 1 d . U
H55A H -0.0596 1.1368 0.4146 0.188 Uiso 1 1 calc R U
H55B H -0.1361 1.0640 0.4055 0.188 Uiso 1 1 calc R U
H55C H -0.1838 1.1339 0.4333 0.188 Uiso 1 1 calc R U
C56 C -0.1260(12) 1.2724(9) 0.3354(8) 0.105(6) Uani 1 1 d . U
H56A H -0.1842 1.3057 0.3383 0.157 Uiso 1 1 calc R U
H56B H -0.0706 1.2935 0.3094 0.157 Uiso 1 1 calc R U
H56C H -0.0901 1.2627 0.3786 0.157 Uiso 1 1 calc R U
C57 C -0.2431(14) 1.2586(9) 0.1934(9) 0.119(6) Uani 1 1 d . U
H57A H -0.2432 1.2396 0.1498 0.178 Uiso 1 1 calc R U
H57B H -0.1816 1.2948 0.2026 0.178 Uiso 1 1 calc R U
H57C H -0.3136 1.2802 0.1969 0.178 Uiso 1 1 calc R U
C58 C -0.3293(10) 1.0955(9) 0.1706(6) 0.086(4) Uani 1 1 d . .
H58A H -0.4077 1.0861 0.1765 0.129 Uiso 1 1 calc R U
H58B H -0.2979 1.0508 0.1596 0.129 Uiso 1 1 calc R U
H58C H -0.3231 1.1298 0.1358 0.129 Uiso 1 1 calc R U
C59 C 0.2334(10) 1.0833(7) -0.0171(5) 0.064(3) Uani 1 1 d . .
C60 C 0.1460(11) 1.1271(7) -0.0365(5) 0.067(3) Uani 1 1 d . .
C61 C 0.1744(12) 1.1981(7) -0.0191(6) 0.077(4) Uani 1 1 d . .
C62 C 0.2907(12) 1.2024(9) 0.0130(6) 0.082(4) Uani 1 1 d . .
C63 C 0.3255(10) 1.1305(9) 0.0108(5) 0.077(4) Uani 1 1 d . .
C64 C 0.2331(14) 1.0051(9) -0.0288(7) 0.099(5) Uani 1 1 d . .
H64A H 0.1567 0.9857 -0.0407 0.149 Uiso 1 1 calc R U
H64B H 0.2649 0.9818 0.0104 0.149 Uiso 1 1 calc R U
H64C H 0.2776 0.9961 -0.0637 0.149 Uiso 1 1 calc R U
C65 C 0.0334(12) 1.0990(9) -0.0674(7) 0.092(5) Uani 1 1 d . .
H65A H 0.0330 1.0977 -0.1142 0.138 Uiso 1 1 calc R U
H65B H -0.0232 1.1303 -0.0562 0.138 Uiso 1 1 calc R U
H65C H 0.0171 1.0507 -0.0519 0.138 Uiso 1 1 calc R U
C66 C 0.1029(17) 1.2604(9) -0.0271(8) 0.116(6) Uani 1 1 d . U
H66A H 0.1156 1.2854 -0.0669 0.174 Uiso 1 1 calc R U
H66B H 0.1218 1.2932 0.0096 0.174 Uiso 1 1 calc R U
H66C H 0.0246 1.2434 -0.0293 0.174 Uiso 1 1 calc R U
C67 C 0.3563(16) 1.2656(10) 0.0394(7) 0.128(7) Uani 1 1 d . U
H67A H 0.3688 1.2622 0.0863 0.192 Uiso 1 1 calc R U
H67B H 0.3163 1.3083 0.0275 0.192 Uiso 1 1 calc R U
H67C H 0.4280 1.2689 0.0221 0.192 Uiso 1 1 calc R U
C68 C 0.4381(13) 1.1059(12) 0.0366(8) 0.127(7) Uani 1 1 d . U
H68A H 0.4829 1.1008 0.0011 0.190 Uiso 1 1 calc R U
H68B H 0.4289 1.0598 0.0579 0.190 Uiso 1 1 calc R U
H68C H 0.4757 1.1412 0.0677 0.190 Uiso 1 1 calc R U
C69 C 0.9234(11) 0.8504(7) 0.4466(7) 0.076(4) Uani 1 1 d . .
C70 C 0.424(2) 0.2994(11) 0.3383(10) 0.139(7) Uani 1 1 d . U
C71 C 0.821(3) 0.4451(12) 0.0417(19) 0.37(3) Uiso 1 1 d D .
C72 C 0.252(2) 0.7908(16) 0.0075(14) 0.190(12) Uani 1 1 d D U
C73 C 0.047(2) 0.4044(11) 0.2018(10) 0.119(6) Uani 1 1 d . .
C74 C 0.149(2) 0.3899(13) 0.1709(13) 0.193(13) Uani 1 1 d . .
H74A H 0.1650 0.4286 0.1413 0.290 Uiso 1 1 calc R U
H74B H 0.1371 0.3446 0.1470 0.290 Uiso 1 1 calc R U
H74C H 0.2128 0.3871 0.2042 0.290 Uiso 1 1 calc R U
N11 N -0.0293(18) 0.4180(14) 0.2248(11) 0.176(9) Uani 1 1 d . .

loop_
_atom_site_aniso_label
_atom_site_aniso_U_11
_atom_site_aniso_U_22
_atom_site_aniso_U_33
_atom_site_aniso_U_23
_atom_site_aniso_U_13
_atom_site_aniso_U_12
Rh1 0.0419(4) 0.0309(3) 0.0374(4) -0.0031(3) 0.0030(3) 0.0023(3)
Rh2 0.0521(4) 0.0321(3) 0.0335(3) -0.0041(3) 0.0038(3) 0.0064(3)
Rh3 0.0388(4) 0.0527(4) 0.0473(4) -0.0061(3) 0.0016(3) 0.0135(3)
Rh4 0.0545(5) 0.0576(5) 0.0384(4) 0.0037(3) 0.0000(3) -0.0004(4)
Ni1 0.0397(8) 0.0249(6) 0.0316(7) -0.0010(5) 0.0071(6) 0.0058(6)
N1 0.044(4) 0.028(3) 0.043(4) 0.000(3) 0.013(3) 0.012(3)
N2 0.044(4) 0.024(3) 0.035(4) 0.001(3) 0.002(3) 0.007(3)
N3 0.040(4) 0.029(3) 0.038(4) -0.004(3) 0.007(3) 0.003(3)
N4 0.043(4) 0.027(3) 0.038(4) 0.001(3) 0.005(3) 0.009(3)
N5 0.030(4) 0.038(4) 0.040(4) 0.005(3) 0.004(3) 0.013(3)
N6 0.059(5) 0.032(4) 0.042(4) -0.004(3) 0.001(4) 0.006(4)
N7 0.033(4) 0.027(3) 0.038(4) 0.001(3) 0.011(3) 0.003(3)
N8 0.048(4) 0.028(3) 0.042(4) -0.001(3) 0.001(3) 0.009(3)
N9 0.041(4) 0.030(3) 0.040(4) -0.003(3) 0.013(3) 0.006(3)
N10 0.052(5) 0.042(4) 0.047(4) 0.000(4) -0.003(4) 0.001(4)
O1 0.046(4) 0.045(3) 0.035(3) 0.002(3) -0.001(3) 0.002(3)
O2 0.049(4) 0.033(3) 0.036(3) -0.002(2) 0.000(3) 0.008(3)
O3 0.046(4) 0.038(3) 0.038(3) 0.000(3) 0.003(3) 0.012(3)
O4 0.052(4) 0.047(4) 0.038(3) -0.003(3) -0.002(3) 0.007(3)
O5 0.040(4) 0.049(4) 0.048(4) -0.006(3) 0.004(3) 0.006(3)
O6 0.050(4) 0.047(4) 0.054(4) 0.005(3) 0.001(3) 0.017(3)
O7 0.068(5) 0.042(4) 0.056(4) 0.004(3) 0.010(4) 0.005(3)
O8 0.065(5) 0.047(4) 0.047(4) -0.009(3) 0.011(3) 0.002(3)
O9 0.063(5) 0.058(4) 0.069(5) 0.007(4) -0.014(4) 0.012(4)
O10 0.060(4) 0.044(4) 0.057(4) -0.005(3) -0.003(3) 0.012(3)
O11 0.070(5) 0.057(4) 0.075(5) -0.014(4) 0.001(4) 0.026(4)
O12 0.154(10) 0.087(7) 0.076(6) -0.009(5) 0.047(6) -0.022(7)
O13 0.133(10) 0.076(7) 0.144(10) -0.014(7) -0.027(8) -0.031(7)
O14 0.125(8) 0.040(4) 0.063(5) 0.001(4) -0.025(5) -0.003(4)
O15 0.50(5) 0.29(3) 0.23(3) 0.01(2) -0.12(3) -0.10(3)
O16 0.42(3) 0.42(3) 0.22(2) 0.07(2) 0.16(2) -0.02(3)
O20 0.42(3) 0.28(2) 0.30(2) 0.093(19) -0.13(2) 0.19(2)
S1 0.0589(16) 0.0377(12) 0.0583(15) 0.0027(11) -0.0007(12) 0.0114(11)
S2 0.089(2) 0.0467(15) 0.100(3) 0.0009(16) -0.0095(19) -0.0046(16)
S3 0.267(10) 0.223(9) 0.139(6) -0.001(6) 0.007(6) -0.020(8)
S4 0.299(13) 0.260(11) 0.115(5) 0.016(6) -0.021(7) 0.031(10)
F1 0.103(6) 0.110(6) 0.099(6) 0.049(5) 0.009(5) 0.005(5)
F2 0.089(6) 0.059(4) 0.137(7) 0.009(5) 0.000(5) -0.018(4)
F3 0.069(5) 0.124(7) 0.149(8) 0.030(6) 0.043(5) 0.009(5)
F4 0.205(12) 0.150(9) 0.114(8) -0.024(7) 0.025(8) 0.091(9)
F5 0.181(11) 0.050(5) 0.191(11) 0.013(6) 0.018(8) 0.035(6)
F6 0.092(7) 0.110(7) 0.192(11) 0.026(7) 0.025(7) 0.026(6)
F10 0.227(19) 0.26(2) 0.27(2) 0.093(17) 0.033(16) 0.092(16)
C1 0.053(6) 0.030(4) 0.037(5) 0.002(4) 0.008(4) 0.004(4)
C2 0.040(5) 0.028(4) 0.033(5) -0.003(3) -0.001(4) 0.000(4)
C3 0.036(5) 0.051(5) 0.042(5) 0.001(4) 0.004(4) 0.018(4)
C4 0.040(5) 0.045(5) 0.037(5) 0.002(4) 0.004(4) 0.011(4)
C5 0.055(6) 0.037(5) 0.037(5) -0.002(4) -0.002(4) 0.005(4)
C6 0.026(4) 0.038(5) 0.059(6) -0.006(4) -0.001(4) 0.010(4)
C7 0.031(4) 0.031(4) 0.038(4) -0.001(3) 0.010(3) 0.000(3)
C8 0.050(6) 0.030(4) 0.050(5) -0.004(4) 0.003(4) 0.012(4)
C9 0.058(6) 0.042(5) 0.036(5) -0.002(4) 0.000(4) 0.004(5)
C10 0.028(4) 0.029(4) 0.043(5) 0.000(3) 0.006(3) 0.006(3)
C11 0.027(4) 0.031(4) 0.039(4) 0.006(3) 0.014(3) 0.005(3)
C12 0.042(5) 0.031(4) 0.046(5) -0.003(4) 0.002(4) 0.005(4)
C13 0.041(5) 0.030(4) 0.040(5) 0.001(4) 0.000(4) -0.005(4)
C14 0.035(4) 0.032(4) 0.034(4) -0.003(3) 0.012(3) 0.002(4)
C15 0.058(6) 0.030(4) 0.048(5) 0.001(4) 0.002(4) 0.003(4)
C16 0.050(6) 0.038(5) 0.054(6) -0.005(4) -0.010(5) 0.009(4)
C17 0.054(6) 0.042(5) 0.048(5) -0.008(4) -0.010(4) 0.015(5)
C18 0.048(6) 0.035(5) 0.056(6) -0.006(4) -0.007(4) 0.007(4)
C19 0.048(5) 0.031(4) 0.029(4) -0.001(3) 0.010(4) 0.005(4)
C20 0.063(6) 0.039(5) 0.046(5) -0.009(4) -0.009(5) 0.010(5)
C21 0.059(6) 0.035(5) 0.060(6) -0.006(4) -0.005(5) 0.011(5)
C22 0.051(5) 0.031(4) 0.035(5) -0.005(4) 0.013(4) 0.000(4)
C23 0.039(5) 0.039(5) 0.035(4) 0.000(4) 0.003(4) 0.007(4)
C24 0.090(9) 0.042(6) 0.060(7) 0.007(5) -0.012(6) -0.003(6)
C25 0.098(9) 0.042(6) 0.052(6) -0.002(5) -0.023(6) 0.000(6)
C26 0.032(5) 0.040(5) 0.045(5) 0.000(4) 0.006(4) 0.014(4)
C27 0.064(7) 0.038(5) 0.074(7) -0.002(5) -0.011(6) 0.002(5)
C28 0.082(8) 0.042(6) 0.077(8) 0.001(5) -0.023(7) 0.000(6)
C29 0.068(7) 0.050(5) 0.032(5) 0.000(4) 0.014(4) -0.011(5)
C30 0.049(6) 0.053(6) 0.062(6) 0.012(5) 0.025(5) 0.006(5)
C31 0.039(5) 0.082(8) 0.048(6) 0.019(5) 0.006(4) -0.012(5)
C32 0.061(6) 0.038(5) 0.050(6) -0.004(4) 0.010(5) -0.014(5)
C33 0.058(6) 0.043(5) 0.051(6) 0.003(4) 0.007(5) -0.010(5)
C34 0.079(8) 0.077(8) 0.046(6) 0.002(6) 0.000(5) -0.017(7)
C35 0.096(10) 0.084(9) 0.091(10) 0.013(8) 0.045(8) 0.037(8)
C36 0.058(7) 0.128(12) 0.070(8) 0.030(8) 0.008(6) 0.008(8)
C37 0.098(10) 0.058(7) 0.062(7) -0.015(6) 0.012(7) -0.022(7)
C38 0.069(8) 0.048(6) 0.073(7) 0.014(5) -0.003(6) 0.014(5)
C39 0.066(7) 0.086(8) 0.032(5) -0.004(5) 0.012(5) 0.012(6)
C40 0.066(7) 0.064(7) 0.051(6) -0.006(5) 0.020(5) 0.005(6)
C41 0.038(6) 0.090(8) 0.058(6) -0.007(6) 0.008(5) 0.026(6)
C42 0.110(10) 0.055(7) 0.047(6) 0.001(5) 0.028(7) 0.032(7)
C43 0.094(9) 0.063(7) 0.060(7) -0.037(6) 0.024(7) -0.009(7)
C44 0.106(12) 0.22(2) 0.052(8) -0.016(10) -0.006(8) 0.067(13)
C45 0.180(19) 0.081(10) 0.115(13) 0.024(10) 0.074(13) -0.001(11)
C46 0.055(8) 0.200(19) 0.099(11) -0.022(12) 0.008(8) 0.007(10)
C47 0.187(17) 0.098(11) 0.094(11) 0.022(9) 0.053(11) 0.086(12)
C48 0.185(19) 0.140(15) 0.147(16) -0.091(13) 0.067(14) -0.074(14)
C49 0.050(6) 0.090(9) 0.056(7) -0.002(6) 0.015(5) 0.002(6)
C50 0.044(7) 0.151(15) 0.052(7) -0.015(8) 0.007(5) 0.007(8)
C51 0.046(6) 0.090(9) 0.085(9) -0.044(8) 0.009(6) 0.034(6)
C52 0.053(7) 0.081(8) 0.088(9) -0.026(7) 0.000(6) 0.034(6)
C53 0.033(5) 0.092(9) 0.059(7) -0.019(6) -0.003(5) 0.023(6)
C54 0.060(9) 0.156(17) 0.105(12) 0.025(11) 0.029(8) -0.002(10)
C55 0.063(9) 0.25(2) 0.064(9) -0.014(11) 0.017(7) 0.002(11)
C56 0.083(10) 0.118(12) 0.114(12) -0.069(10) -0.001(8) 0.038(9)
C57 0.098(12) 0.092(11) 0.163(16) 0.016(11) -0.019(11) 0.052(10)
C58 0.051(7) 0.127(12) 0.078(9) -0.014(8) -0.006(6) 0.013(8)
C59 0.061(7) 0.096(9) 0.035(5) -0.009(6) 0.006(5) 0.006(7)
C60 0.074(8) 0.077(8) 0.045(6) 0.005(6) 0.002(5) -0.009(7)
C61 0.094(10) 0.079(9) 0.054(7) 0.021(6) 0.006(6) -0.020(8)
C62 0.089(10) 0.102(11) 0.051(7) 0.004(7) 0.020(6) -0.038(9)
C63 0.061(8) 0.130(13) 0.042(6) 0.003(7) 0.015(5) 0.009(8)
C64 0.122(13) 0.105(12) 0.072(9) -0.014(8) 0.010(9) 0.026(10)
C65 0.085(10) 0.106(11) 0.076(9) 0.002(8) -0.012(7) -0.027(9)
C66 0.169(17) 0.097(11) 0.080(10) 0.038(9) 0.008(10) 0.011(11)
C67 0.160(16) 0.140(15) 0.072(9) 0.012(10) 0.010(10) -0.080(13)
C68 0.080(11) 0.23(2) 0.075(10) -0.012(12) 0.012(8) 0.020(12)
C69 0.066(8) 0.070(8) 0.090(10) 0.016(7) 0.003(7) 0.014(7)
C70 0.182(15) 0.117(12) 0.127(12) -0.066(10) 0.081(12) -0.038(11)
C72 0.196(19) 0.184(19) 0.183(18) -0.017(16) 0.012(16) -0.012(16)
C73 0.125(16) 0.121(15) 0.106(14) 0.020(11) -0.015(12) 0.022(13)
C74 0.24(3) 0.13(2) 0.23(3) -0.004(19) 0.13(3) 0.02(2)
N11 0.134(16) 0.24(3) 0.164(18) -0.005(16) 0.040(14) 0.085(16)

loop_
_atom_type_symbol
_atom_type_description
_atom_type_scat_dispersion_real
_atom_type_scat_dispersion_imag
_atom_type_scat_source
C C 0.0181 0.0091 'International Tables Vol C Tables 4.2.6.8 and 6.1.1.4'
H H 0.0000 0.0000 'International Tables Vol C Tables 4.2.6.8 and 6.1.1.4'
N N 0.0311 0.0180 'International Tables Vol C Tables 4.2.6.8 and 6.1.1.4'
O O 0.0492 0.0322 'International Tables Vol C Tables 4.2.6.8 and 6.1.1.4'
F F 0.0727 0.0534 'International Tables Vol C Tables 4.2.6.8 and 6.1.1.4'
S S 0.3331 0.5567 'International Tables Vol C Tables 4.2.6.8 and 6.1.1.4'
Ni Ni -3.0029 0.5091 'International Tables Vol C Tables 4.2.6.8 and 6.1.1.4'
Rh Rh 0.0927 3.6045 'International Tables Vol C Tables 4.2.6.8 and 6.1.1.4'
Cl Cl 0.3639 0.7018 'International Tables Vol C Tables 4.2.6.8 and 6.1.1.4'

loop_
_geom_angle_atom_site_label_1
_geom_angle_atom_site_label_2
_geom_angle_atom_site_label_3
_geom_angle
_geom_angle_site_symmetry_1
_geom_angle_site_symmetry_3
C31 Rh1 O2 151.2(4) . .
C31 Rh1 C29 65.5(4) . .
O2 Rh1 C29 114.9(3) . .
C31 Rh1 C32 40.3(4) . .
O2 Rh1 C32 111.8(3) . .
C29 Rh1 C32 65.6(4) . .
C31 Rh1 O1 97.6(3) . .
O2 Rh1 O1 78.3(2) . .
C29 Rh1 O1 162.9(3) . .
C32 Rh1 O1 100.1(3) . .
C31 Rh1 C30 38.9(4) . .
O2 Rh1 C30 153.6(3) . .
C29 Rh1 C30 39.1(4) . .
C32 Rh1 C30 66.3(4) . .
O1 Rh1 C30 128.0(4) . .
C31 Rh1 N1 121.9(4) . .
O2 Rh1 N1 86.7(2) . .
C29 Rh1 N1 103.0(3) . .
C32 Rh1 N1 160.9(3) . .
O1 Rh1 N1 88.0(3) . .
C30 Rh1 N1 95.1(3) . .
C31 Rh1 C33 64.9(4) . .
O2 Rh1 C33 96.8(3) . .
C29 Rh1 C33 38.9(4) . .
C32 Rh1 C33 37.9(4) . .
O1 Rh1 C33 132.9(3) . .
C30 Rh1 C33 65.0(4) . .
N1 Rh1 C33 138.9(3) . .
C39 Rh2 C42 64.9(5) . .
C39 Rh2 C41 65.3(4) . .
C42 Rh2 C41 39.6(5) . .
C39 Rh2 C40 38.3(4) . .
C42 Rh2 C40 64.6(4) . .
C41 Rh2 C40 38.7(4) . .
C39 Rh2 N6 117.1(4) . 2_676
C42 Rh2 N6 146.9(5) . 2_676
C41 Rh2 N6 108.7(4) . 2_676
C40 Rh2 N6 96.2(4) . 2_676
C39 Rh2 C43 39.4(5) . .
C42 Rh2 C43 37.3(5) . .
C41 Rh2 C43 64.6(5) . .
C40 Rh2 C43 64.1(5) . .
N6 Rh2 C43 156.5(4) 2_676 .
C39 Rh2 O4 103.6(4) . .
C42 Rh2 O4 129.1(4) . .
C41 Rh2 O4 166.0(4) . .
C40 Rh2 O4 136.1(4) . .
N6 Rh2 O4 83.7(3) 2_676 .
C43 Rh2 O4 101.5(4) . .
C39 Rh2 O3 159.8(4) . .
C42 Rh2 O3 98.5(3) . .
C41 Rh2 O3 110.0(4) . .
C40 Rh2 O3 146.6(4) . .
N6 Rh2 O3 83.1(3) 2_676 .
C43 Rh2 O3 120.4(4) . .
O4 Rh2 O3 77.2(2) . .
C49 Rh3 C50 40.7(5) . .
C49 Rh3 C52 66.4(5) . .
C50 Rh3 C52 65.2(6) . .
C49 Rh3 C51 67.3(5) . .
C50 Rh3 C51 38.9(6) . .
C52 Rh3 C51 39.2(5) . .
C49 Rh3 N5 108.3(4) . .
C50 Rh3 N5 94.9(4) . .
C52 Rh3 N5 155.7(4) . .
C51 Rh3 N5 116.5(4) . .
C49 Rh3 C53 39.2(5) . .
C50 Rh3 C53 65.5(4) . .
C52 Rh3 C53 38.8(5) . .
C51 Rh3 C53 65.6(4) . .
N5 Rh3 C53 146.5(4) . .
C49 Rh3 O5 107.0(4) . .
C50 Rh3 O5 146.3(5) . .
C52 Rh3 O5 117.2(4) . .
C51 Rh3 O5 156.4(4) . .
N5 Rh3 O5 87.1(3) . .
C53 Rh3 O5 95.1(3) . .
C49 Rh3 O6 164.3(4) . .
C50 Rh3 O6 135.6(5) . .
C52 Rh3 O6 97.9(4) . .
C51 Rh3 O6 101.9(5) . .
N5 Rh3 O6 86.6(3) . .
C53 Rh3 O6 126.6(4) . .
O5 Rh3 O6 78.1(2) . .
C59 Rh4 N10 109.6(4) . 2_676
C59 Rh4 O8 108.0(4) . .
N10 Rh4 O8 83.5(3) 2_676 .
C59 Rh4 C62 67.5(5) . .
N10 Rh4 C62 116.6(5) 2_676 .
O8 Rh4 C62 159.9(5) . .
C59 Rh4 C63 39.8(5) . .
N10 Rh4 C63 96.0(4) 2_676 .
O8 Rh4 C63 145.6(5) . .
C62 Rh4 C63 39.5(6) . .
C59 Rh4 O7 165.4(4) . .
N10 Rh4 O7 84.3(3) 2_676 .
O8 Rh4 O7 77.2(3) . .
C62 Rh4 O7 102.8(5) . .
C63 Rh4 O7 137.1(5) . .
C59 Rh4 C60 38.4(5) . .
N10 Rh4 C60 147.0(4) 2_676 .
O8 Rh4 C60 98.0(4) . .
C62 Rh4 C60 65.9(5) . .
C63 Rh4 C60 64.4(5) . .
O7 Rh4 C60 128.4(4) . .
C59 Rh4 C61 65.6(5) . .
N10 Rh4 C61 157.3(4) 2_676 .
O8 Rh4 C61 119.2(4) . .
C62 Rh4 C61 40.7(5) . .
C63 Rh4 C61 65.7(6) . .
O7 Rh4 C61 99.9(4) . .
C60 Rh4 C61 37.8(5) . .
N4 Ni1 N7 90.0(3) . .
N4 Ni1 N9 178.7(3) . .
N7 Ni1 N9 89.7(3) . .
N4 Ni1 N2 89.6(3) . .
N7 Ni1 N2 178.5(3) . .
N9 Ni1 N2 90.6(3) . .
C9 N1 C5 118.7(8) . .
C9 N1 Rh1 118.6(6) . .
C5 N1 Rh1 120.6(6) . .
C10 N2 Ni1 128.5(6) . .
C11 N3 C10 120.2(7) . .
C11 N4 Ni1 128.9(6) . .
C12 N5 C16 118.3(8) . .
C12 N5 Rh3 121.1(6) . .
C16 N5 Rh3 119.4(6) . .
C17 N6 C21 118.3(8) . .
C17 N6 Rh2 121.3(6) . 2_676
C21 N6 Rh2 120.3(6) . 2_676
C22 N7 Ni1 127.7(6) . .
C23 N8 C22 120.2(7) . .
C23 N9 Ni1 128.3(6) . .
C24 N10 C28 117.7(9) . .
C24 N10 Rh4 119.8(7) . 2_676
C28 N10 Rh4 122.6(7) . 2_676
C1 O1 Rh1 113.3(6) . .
C2 O2 Rh1 113.8(5) . .
C2 O3 Rh2 111.7(5) . .
C1 O4 Rh2 111.8(6) . .
C3 O5 Rh3 113.0(6) . .
C4 O6 Rh3 114.2(6) . .
C4 O7 Rh4 112.9(6) . .
C3 O8 Rh4 113.2(6) . .
O9 S1 O11 115.4(5) . .
O9 S1 O10 114.8(5) . .
O11 S1 O10 114.7(4) . .
O9 S1 C69 102.6(6) . .
O11 S1 C69 104.6(6) . .
O10 S1 C69 102.3(5) . .
O13 S2 O14 116.3(7) . .
O13 S2 O12 116.0(8) . .
O14 S2 O12 116.9(5) . .
O13 S2 C70 101.2(9) . .
O14 S2 C70 96.8(9) . .
O12 S2 C70 105.3(10) . .
O16 S3 O17 107(2) . .
O16 S3 O15 121(2) . .
O17 S3 O15 126(2) . .
O16 S3 C71 94.2(19) . .
O17 S3 C71 101(2) . .
O15 S3 C71 99.2(19) . .
O20 S4 O19 119.6(18) . .
O20 S4 O18 106.9(16) . .
O19 S4 O18 111.6(18) . .
O20 S4 C72 105.8(16) . .
O19 S4 C72 107(3) . .
O18 S4 C72 105.3(17) . .
O4 C1 O1 124.6(9) . .
O4 C1 C2 117.7(8) . .
O1 C1 C2 117.7(8) . .
O3 C2 O2 125.2(8) . .
O3 C2 C1 118.3(7) . .
O2 C2 C1 116.6(8) . .
O8 C3 O5 124.6(9) . .
O8 C3 C4 117.1(8) . .
O5 C3 C4 118.3(8) . .
O7 C4 O6 126.4(9) . .
O7 C4 C3 117.4(8) . .
O6 C4 C3 116.2(8) . .
N1 C5 C6 122.7(8) . .
C7 C6 C5 119.8(8) . .
C6 C7 C8 117.0(8) . .
C6 C7 C10 125.1(8) . .
C8 C7 C10 117.9(7) . .
C7 C8 C9 119.3(8) . .
N1 C9 C8 122.1(9) . .
N2 C10 N3 126.5(7) . .
N2 C10 C7 120.4(7) . .
N3 C10 C7 113.1(7) . .
N4 C11 N3 126.0(8) . .
N4 C11 C14 120.9(7) . .
N3 C11 C14 113.1(7) . .
N5 C12 C13 123.1(8) . .
C12 C13 C14 118.7(8) . .
C15 C14 C13 117.5(8) . .
C15 C14 C11 119.4(7) . .
C13 C14 C11 123.1(7) . .
C16 C15 C14 119.7(8) . .
N5 C16 C15 122.5(9) . .
N6 C17 C18 122.0(9) . .
C17 C18 C19 120.9(9) . .
C20 C19 C18 115.9(8) . .
C20 C19 C22 124.3(8) . .
C18 C19 C22 119.8(8) . .
C21 C20 C19 120.4(9) . .
N6 C21 C20 122.5(9) . .
N7 C22 N8 127.1(8) . .
N7 C22 C19 120.7(8) . .
N8 C22 C19 112.2(7) . .
N9 C23 N8 126.9(8) . .
N9 C23 C26 121.4(8) . .
N8 C23 C26 111.7(7) . .
N10 C24 C25 122.9(10) . .
C26 C25 C24 119.0(10) . .
C27 C26 C25 117.3(9) . .
C27 C26 C23 121.1(8) . .
C25 C26 C23 121.5(9) . .
C28 C27 C26 120.1(10) . .
N10 C28 C27 123.1(10) . .
C33 C29 C30 107.7(9) . .
C33 C29 C34 126.1(10) . .
C30 C29 C34 126.0(10) . .
C33 C29 Rh1 71.5(5) . .
C30 C29 Rh1 70.9(5) . .
C34 C29 Rh1 127.0(7) . .
C31 C30 C29 107.7(9) . .
C31 C30 C35 127.2(11) . .
C29 C30 C35 125.2(11) . .
C31 C30 Rh1 69.9(6) . .
C29 C30 Rh1 70.0(5) . .
C35 C30 Rh1 125.2(8) . .
C30 C31 C32 108.0(9) . .
C30 C31 C36 126.2(12) . .
C32 C31 C36 125.9(11) . .
C30 C31 Rh1 71.1(6) . .
C32 C31 Rh1 70.1(5) . .
C36 C31 Rh1 124.1(7) . .
C33 C32 C31 106.8(9) . .
C33 C32 C37 126.5(10) . .
C31 C32 C37 126.6(10) . .
C33 C32 Rh1 72.0(5) . .
C31 C32 Rh1 69.6(5) . .
C37 C32 Rh1 125.9(7) . .
C32 C33 C29 109.7(10) . .
C32 C33 C38 126.0(10) . .
C29 C33 C38 124.1(10) . .
C32 C33 Rh1 70.1(6) . .
C29 C33 Rh1 69.5(5) . .
C38 C33 Rh1 123.6(7) . .
C40 C39 C43 107.0(11) . .
C40 C39 C44 127.5(14) . .
C43 C39 C44 125.4(14) . .
C40 C39 Rh2 71.7(6) . .
C43 C39 Rh2 71.8(6) . .
C44 C39 Rh2 125.1(8) . .
C39 C40 C41 109.4(11) . .
C39 C40 C45 125.8(13) . .
C41 C40 C45 124.8(13) . .
C39 C40 Rh2 70.1(6) . .
C41 C40 Rh2 70.1(6) . .
C45 C40 Rh2 124.3(9) . .
C40 C41 C42 106.2(10) . .
C40 C41 C46 127.4(14) . .
C42 C41 C46 126.3(13) . .
C40 C41 Rh2 71.3(6) . .
C42 C41 Rh2 70.2(6) . .
C46 C41 Rh2 126.4(9) . .
C43 C42 C41 109.2(10) . .
C43 C42 C47 127.2(15) . .
C41 C42 C47 123.6(14) . .
C43 C42 Rh2 72.9(7) . .
C41 C42 Rh2 70.3(6) . .
C47 C42 Rh2 124.5(8) . .
C42 C43 C39 108.0(11) . .
C42 C43 C48 127.7(16) . .
C39 C43 C48 124.2(16) . .
C42 C43 Rh2 69.8(6) . .
C39 C43 Rh2 68.7(6) . .
C48 C43 Rh2 124.7(10) . .
C53 C49 C50 105.5(12) . .
C53 C49 C54 123.8(12) . .
C50 C49 C54 130.6(13) . .
C53 C49 Rh3 71.6(7) . .
C50 C49 Rh3 70.2(7) . .
C54 C49 Rh3 124.7(9) . .
C51 C50 C49 109.0(11) . .
C51 C50 C55 129.6(15) . .
C49 C50 C55 121.4(16) . .
C51 C50 Rh3 71.0(7) . .
C49 C50 Rh3 69.1(6) . .
C55 C50 Rh3 126.0(9) . .
C50 C51 C52 107.1(11) . .
C50 C51 C56 126.7(14) . .
C52 C51 C56 126.2(15) . .
C50 C51 Rh3 70.1(7) . .
C52 C51 Rh3 70.0(6) . .
C56 C51 Rh3 125.4(9) . .
C53 C52 C51 109.0(12) . .
C53 C52 C57 126.6(13) . .
C51 C52 C57 124.4(14) . .
C53 C52 Rh3 71.2(6) . .
C51 C52 Rh3 70.8(6) . .
C57 C52 Rh3 124.2(10) . .
C52 C53 C49 109.2(10) . .
C52 C53 C58 125.3(12) . .
C49 C53 C58 125.5(12) . .
C52 C53 Rh3 70.0(6) . .
C49 C53 Rh3 69.2(6) . .
C58 C53 Rh3 125.3(8) . .
C60 C59 C63 106.2(12) . .
C60 C59 C64 126.1(12) . .
C63 C59 C64 127.5(13) . .
C60 C59 Rh4 71.8(7) . .
C63 C59 Rh4 70.6(6) . .
C64 C59 Rh4 126.5(9) . .
C61 C60 C59 111.4(12) . .
C61 C60 C65 124.9(13) . .
C59 C60 C65 123.5(12) . .
C61 C60 Rh4 71.1(7) . .
C59 C60 Rh4 69.7(6) . .
C65 C60 Rh4 122.8(9) . .
C60 C61 C62 107.7(13) . .
C60 C61 C66 128.2(14) . .
C62 C61 C66 124.0(14) . .
C60 C61 Rh4 71.1(7) . .
C62 C61 Rh4 69.1(7) . .
C66 C61 Rh4 123.1(10) . .
C63 C62 C67 127.4(16) . .
C63 C62 C61 104.8(12) . .
C67 C62 C61 127.7(17) . .
C63 C62 Rh4 70.3(7) . .
C67 C62 Rh4 124.7(10) . .
C61 C62 Rh4 70.2(6) . .
C62 C63 C59 109.6(12) . .
C62 C63 C68 126.1(15) . .
C59 C63 C68 124.2(15) . .
C62 C63 Rh4 70.2(7) . .
C59 C63 Rh4 69.6(6) . .
C68 C63 Rh4 124.1(9) . .
F3 C69 F2 109.2(12) . .
F3 C69 F1 107.4(12) . .
F2 C69 F1 106.8(11) . .
F3 C69 S1 111.5(9) . .
F2 C69 S1 111.8(10) . .
F1 C69 S1 110.0(9) . .
F4 C70 F6 107.1(16) . .
F4 C70 F5 103.0(14) . .
F6 C70 F5 90.4(17) . .
F4 C70 S2 119(2) . .
F6 C70 S2 117.2(12) . .
F5 C70 S2 115.5(13) . .
F8 C71 F9 107(2) . .
F8 C71 F7 106(2) . .
F9 C71 F7 105(2) . .
F8 C71 S3 107(3) . .
F9 C71 S3 121(4) . .
F7 C71 S3 111(3) . .
F10 C72 F11 116(3) . .
F10 C72 F12 92(2) . .
F11 C72 F12 96(3) . .
F10 C72 S4 128(3) . .
F11 C72 S4 111(2) . .
F12 C72 S4 107(3) . .
N11 C73 C74 177(3) . .

loop_
_geom_bond_atom_site_label_1
_geom_bond_atom_site_label_2
_geom_bond_distance
_geom_bond_site_symmetry_2
Rh1 C31 2.122(10) .
Rh1 O2 2.126(6) .
Rh1 C29 2.127(9) .
Rh1 C32 2.129(9) .
Rh1 O1 2.134(6) .
Rh1 C30 2.138(10) .
Rh1 N1 2.139(7) .
Rh1 C33 2.154(10) .
Rh2 C39 2.110(9) .
Rh2 C42 2.113(11) .
Rh2 C41 2.114(10) .
Rh2 C40 2.130(11) .
Rh2 N6 2.135(7) 2_676
Rh2 C43 2.151(10) .
Rh2 O4 2.153(7) .
Rh2 O3 2.167(6) .
Rh3 C49 2.097(11) .
Rh3 C50 2.113(12) .
Rh3 C52 2.113(11) .
Rh3 C51 2.124(9) .
Rh3 N5 2.126(7) .
Rh3 C53 2.129(10) .
Rh3 O5 2.140(6) .
Rh3 O6 2.141(7) .
Rh4 C59 2.120(11) .
Rh4 N10 2.127(8) 2_676
Rh4 O8 2.127(7) .
Rh4 C62 2.132(12) .
Rh4 C63 2.134(12) .
Rh4 O7 2.141(7) .
Rh4 C60 2.147(11) .
Rh4 C61 2.148(12) .
Ni1 N4 1.853(7) .
Ni1 N7 1.862(6) .
Ni1 N9 1.865(7) .
Ni1 N2 1.865(6) .
N1 C9 1.326(11) .
N1 C5 1.327(11) .
N2 C10 1.302(10) .
N3 C11 1.342(10) .
N3 C10 1.343(11) .
N4 C11 1.313(10) .
N5 C12 1.332(11) .
N5 C16 1.335(11) .
N6 C17 1.316(12) .
N6 C21 1.332(12) .
N6 Rh2 2.135(7) 2_676
N7 C22 1.321(11) .
N8 C23 1.326(11) .
N8 C22 1.332(11) .
N9 C23 1.311(11) .
N10 C24 1.312(13) .
N10 C28 1.331(13) .
N10 Rh4 2.127(8) 2_676
O1 C1 1.262(11) .
O2 C2 1.270(10) .
O3 C2 1.232(10) .
O4 C1 1.240(10) .
O5 C3 1.257(11) .
O6 C4 1.254(11) .
O7 C4 1.216(11) .
O8 C3 1.222(11) .
O9 S1 1.431(7) .
O10 S1 1.445(7) .
O11 S1 1.435(7) .
O12 S2 1.465(10) .
O13 S2 1.388(10) .
O14 S2 1.449(8) .
O15 S3 1.479(16) .
O16 S3 1.447(16) .
O17 S3 1.453(18) .
O18 S4 1.518(16) .
O19 S4 1.433(17) .
O20 S4 1.423(14) .
S1 C69 1.814(14) .
S2 C70 1.58(2) .
S3 C71 1.797(18) .
S4 C72 1.78(3) .
F1 C69 1.341(15) .
F2 C69 1.332(15) .
F3 C69 1.317(15) .
F4 C70 1.361(19) .
F5 C70 1.53(2) .
F6 C70 1.43(2) .
F7 C71 1.332(19) .
F8 C71 1.320(19) .
F9 C71 1.325(19) .
F10 C72 1.307(18) .
F11 C72 1.355(18) .
F12 C72 1.371(18) .
C1 C2 1.535(12) .
C3 C4 1.547(13) .
C5 C6 1.390(12) .
C6 C7 1.378(12) .
C7 C8 1.398(12) .
C7 C10 1.506(11) .
C8 C9 1.403(12) .
C11 C14 1.500(11) .
C12 C13 1.372(12) .
C13 C14 1.406(11) .
C14 C15 1.382(12) .
C15 C16 1.373(13) .
C17 C18 1.363(12) .
C18 C19 1.388(12) .
C19 C20 1.374(13) .
C19 C22 1.508(11) .
C20 C21 1.363(13) .
C23 C26 1.504(12) .
C24 C25 1.393(15) .
C25 C26 1.379(13) .
C26 C27 1.371(13) .
C27 C28 1.361(15) .
C29 C33 1.426(14) .
C29 C30 1.427(15) .
C29 C34 1.513(14) .
C30 C31 1.420(15) .
C30 C35 1.475(15) .
C31 C32 1.464(15) .
C31 C36 1.519(15) .
C32 C33 1.392(14) .
C32 C37 1.508(14) .
C33 C38 1.499(14) .
C39 C40 1.390(16) .
C39 C43 1.437(17) .
C39 C44 1.497(17) .
C40 C41 1.405(16) .
C40 C45 1.502(18) .
C41 C42 1.431(17) .
C41 C46 1.509(17) .
C42 C43 1.364(18) .
C42 C47 1.494(17) .
C43 C48 1.523(19) .
C49 C53 1.419(16) .
C49 C50 1.463(18) .
C49 C54 1.49(2) .
C50 C51 1.41(2) .
C50 C55 1.541(19) .
C51 C52 1.421(17) .
C51 C56 1.451(18) .
C52 C53 1.410(18) .
C52 C57 1.53(2) .
C53 C58 1.498(16) .
C59 C60 1.405(17) .
C59 C63 1.449(18) .
C59 C64 1.487(19) .
C60 C61 1.392(17) .
C60 C65 1.507(17) .
C61 C62 1.490(19) .
C61 C66 1.50(2) .
C62 C63 1.44(2) .
C62 C67 1.458(19) .
C63 C68 1.51(2) .
C73 N11 1.14(3) .
C73 C74 1.51(3) .

loop_
_geom_torsion_atom_site_label_1
_geom_torsion_atom_site_label_2
_geom_torsion_atom_site_label_3
_geom_torsion_atom_site_label_4
_geom_torsion
_geom_torsion_site_symmetry_1
N4 Ni1 N2 C10 3.6(7) .
N9 Ni1 N2 C10 -177.7(7) .
N7 Ni1 N4 C11 178.9(7) .
N2 Ni1 N4 C11 -2.5(7) .
N4 Ni1 N7 C22 -179.1(7) .
N9 Ni1 N7 C22 2.2(7) .
N7 Ni1 N9 C23 -1.6(7) .
N2 Ni1 N9 C23 179.8(7) .
Rh2 O4 C1 O1 164.3(7) .
Rh2 O4 C1 C2 -15.3(9) .
Rh1 O1 C1 O4 -177.6(7) .
Rh1 O1 C1 C2 2.0(9) .
Rh2 O3 C2 O2 -168.6(6) .
Rh2 O3 C2 C1 11.6(9) .
Rh1 O2 C2 O3 173.7(6) .
Rh1 O2 C2 C1 -6.5(8) .
O4 C1 C2 O3 2.6(12) .
O1 C1 C2 O3 -177.0(7) .
O4 C1 C2 O2 -177.2(7) .
O1 C1 C2 O2 3.1(11) .
Rh4 O8 C3 O5 -166.7(7) .
Rh4 O8 C3 C4 11.6(10) .
Rh3 O5 C3 O8 176.8(7) .
Rh3 O5 C3 C4 -1.5(10) .
Rh4 O7 C4 O6 170.4(7) .
Rh4 O7 C4 C3 -10.1(10) .
Rh3 O6 C4 O7 -174.7(8) .
Rh3 O6 C4 C3 5.9(9) .
O8 C3 C4 O7 -1.0(13) .
O5 C3 C4 O7 177.4(8) .
O8 C3 C4 O6 178.5(8) .
O5 C3 C4 O6 -3.1(12) .
C9 N1 C5 C6 0.8(13) .
Rh1 N1 C5 C6 -162.7(7) .
N1 C5 C6 C7 4.3(14) .
C5 C6 C7 C8 -7.7(13) .
C5 C6 C7 C10 171.8(8) .
C6 C7 C8 C9 6.5(13) .
C10 C7 C8 C9 -173.1(8) .
C5 N1 C9 C8 -2.0(13) .
Rh1 N1 C9 C8 161.8(7) .
C7 C8 C9 N1 -1.7(14) .
Ni1 N2 C10 N3 -1.2(13) .
Ni1 N2 C10 C7 -179.2(6) .
C11 N3 C10 N2 -3.8(13) .
C11 N3 C10 C7 174.4(7) .
C6 C7 C10 N2 -16.0(12) .
C8 C7 C10 N2 163.6(8) .
C6 C7 C10 N3 165.7(8) .
C8 C7 C10 N3 -14.7(11) .
Ni1 N4 C11 N3 -1.2(12) .
Ni1 N4 C11 C14 178.1(5) .
C10 N3 C11 N4 5.0(12) .
C10 N3 C11 C14 -174.3(7) .
C16 N5 C12 C13 -1.6(13) .
Rh3 N5 C12 C13 165.6(7) .
N5 C12 C13 C14 -3.0(13) .
C12 C13 C14 C15 6.1(12) .
C12 C13 C14 C11 -173.5(8) .
N4 C11 C14 C15 -156.8(8) .
N3 C11 C14 C15 22.6(11) .
N4 C11 C14 C13 22.9(12) .
N3 C11 C14 C13 -157.8(8) .
C13 C14 C15 C16 -4.8(13) .
C11 C14 C15 C16 174.9(8) .
C12 N5 C16 C15 3.1(14) .
Rh3 N5 C16 C15 -164.3(8) .
C14 C15 C16 N5 0.2(15) .
C21 N6 C17 C18 -0.9(15) .
Rh2 N6 C17 C18 175.9(8) 2_676
N6 C17 C18 C19 0.4(16) .
C17 C18 C19 C20 1.0(14) .
C17 C18 C19 C22 -176.3(9) .
C18 C19 C20 C21 -1.9(15) .
C22 C19 C20 C21 175.3(9) .
C17 N6 C21 C20 0.0(16) .
Rh2 N6 C21 C20 -176.8(8) 2_676
C19 C20 C21 N6 1.5(17) .
Ni1 N7 C22 N8 -0.2(13) .
Ni1 N7 C22 C19 -177.6(6) .
C23 N8 C22 N7 -3.3(14) .
C23 N8 C22 C19 174.3(8) .
C20 C19 C22 N7 18.1(13) .
C18 C19 C22 N7 -164.8(8) .
C20 C19 C22 N8 -159.6(9) .
C18 C19 C22 N8 17.4(12) .
Ni1 N9 C23 N8 -1.1(13) .
Ni1 N9 C23 C26 177.3(6) .
C22 N8 C23 N9 3.9(14) .
C22 N8 C23 C26 -174.6(8) .
C28 N10 C24 C25 -2.7(19) .
Rh4 N10 C24 C25 177.3(10) 2_676
N10 C24 C25 C26 2(2) .
C24 C25 C26 C27 0.1(17) .
C24 C25 C26 C23 -176.0(10) .
N9 C23 C26 C27 160.3(9) .
N8 C23 C26 C27 -21.1(12) .
N9 C23 C26 C25 -23.8(14) .
N8 C23 C26 C25 154.8(10) .
C25 C26 C27 C28 -0.9(17) .
C23 C26 C27 C28 175.2(11) .
C24 N10 C28 C27 1.8(19) .
Rh4 N10 C28 C27 -178.1(10) 2_676
C26 C27 C28 N10 0(2) .
C33 C29 C30 C31 -2.3(11) .
C34 C29 C30 C31 -177.6(9) .
Rh1 C29 C30 C31 60.1(6) .
C33 C29 C30 C35 177.9(10) .
C34 C29 C30 C35 2.7(16) .
Rh1 C29 C30 C35 -119.6(11) .
C33 C29 C30 Rh1 -62.4(7) .
C34 C29 C30 Rh1 122.3(10) .
C29 C30 C31 C32 0.6(10) .
C35 C30 C31 C32 -179.7(10) .
Rh1 C30 C31 C32 60.7(6) .
C29 C30 C31 C36 -179.1(10) .
C35 C30 C31 C36 0.6(17) .
Rh1 C30 C31 C36 -118.9(10) .
C29 C30 C31 Rh1 -60.2(7) .
C35 C30 C31 Rh1 119.6(11) .
C30 C31 C32 C33 1.4(11) .
C36 C31 C32 C33 -178.9(10) .
Rh1 C31 C32 C33 62.8(7) .
C30 C31 C32 C37 178.3(10) .
C36 C31 C32 C37 -2.0(16) .
Rh1 C31 C32 C37 -120.3(10) .
C30 C31 C32 Rh1 -61.4(7) .
C36 C31 C32 Rh1 118.3(10) .
C31 C32 C33 C29 -2.9(11) .
C37 C32 C33 C29 -179.8(10) .
Rh1 C32 C33 C29 58.3(7) .
C31 C32 C33 C38 -178.9(10) .
C37 C32 C33 C38 4.2(17) .
Rh1 C32 C33 C38 -117.6(10) .
C31 C32 C33 Rh1 -61.3(6) .
C37 C32 C33 Rh1 121.8(11) .
C30 C29 C33 C32 3.3(11) .
C34 C29 C33 C32 178.5(10) .
Rh1 C29 C33 C32 -58.7(7) .
C30 C29 C33 C38 179.4(9) .
C34 C29 C33 C38 -5.4(16) .
Rh1 C29 C33 C38 117.4(10) .
C30 C29 C33 Rh1 62.0(6) .
C34 C29 C33 Rh1 -122.8(10) .
C43 C39 C40 C41 -4.4(12) .
C44 C39 C40 C41 179.8(11) .
Rh2 C39 C40 C41 59.2(8) .
C43 C39 C40 C45 177.9(12) .
C44 C39 C40 C45 2.1(19) .
Rh2 C39 C40 C45 -118.5(12) .
C43 C39 C40 Rh2 -63.6(7) .
C44 C39 C40 Rh2 120.6(12) .
C39 C40 C41 C42 2.6(12) .
C45 C40 C41 C42 -179.6(11) .
Rh2 C40 C41 C42 61.9(7) .
C39 C40 C41 C46 178.8(11) .
C45 C40 C41 C46 -3.5(19) .
Rh2 C40 C41 C46 -122.0(12) .
C39 C40 C41 Rh2 -59.2(8) .
C45 C40 C41 Rh2 118.5(12) .
C40 C41 C42 C43 0.3(12) .
C46 C41 C42 C43 -175.9(12) .
Rh2 C41 C42 C43 62.9(8) .
C40 C41 C42 C47 178.5(11) .
C46 C41 C42 C47 2.3(18) .
Rh2 C41 C42 C47 -118.9(11) .
C40 C41 C42 Rh2 -62.6(7) .
C46 C41 C42 Rh2 121.2(12) .
C41 C42 C43 C39 -2.9(13) .
C47 C42 C43 C39 178.9(11) .
Rh2 C42 C43 C39 58.3(8) .
C41 C42 C43 C48 179.9(12) .
C47 C42 C43 C48 2(2) .
Rh2 C42 C43 C48 -118.9(14) .
C41 C42 C43 Rh2 -61.2(7) .
C47 C42 C43 Rh2 120.7(13) .
C40 C39 C43 C42 4.5(12) .
C44 C39 C43 C42 -179.6(11) .
Rh2 C39 C43 C42 -59.0(8) .
C40 C39 C43 C48 -178.2(12) .
C44 C39 C43 C48 -2.3(19) .
Rh2 C39 C43 C48 118.3(13) .
C40 C39 C43 Rh2 63.5(7) .
C44 C39 C43 Rh2 -120.6(11) .
C53 C49 C50 C51 -3.4(13) .
C54 C49 C50 C51 179.2(12) .
Rh3 C49 C50 C51 59.9(8) .
C53 C49 C50 C55 176.4(11) .
C54 C49 C50 C55 -1(2) .
Rh3 C49 C50 C55 -120.3(12) .
C53 C49 C50 Rh3 -63.4(7) .
C54 C49 C50 Rh3 119.2(13) .
C49 C50 C51 C52 1.8(13) .
C55 C50 C51 C52 -178.0(12) .
Rh3 C50 C51 C52 60.5(8) .
C49 C50 C51 C56 -178.8(11) .
C55 C50 C51 C56 1(2) .
Rh3 C50 C51 C56 -120.0(12) .
C49 C50 C51 Rh3 -58.8(8) .
C55 C50 C51 Rh3 121.4(14) .
C50 C51 C52 C53 0.6(13) .
C56 C51 C52 C53 -178.9(11) .
Rh3 C51 C52 C53 61.3(8) .
C50 C51 C52 C57 -179.5(12) .
C56 C51 C52 C57 1(2) .
Rh3 C51 C52 C57 -118.9(13) .
C50 C51 C52 Rh3 -60.6(8) .
C56 C51 C52 Rh3 119.9(12) .
C51 C52 C53 C49 -2.8(13) .
C57 C52 C53 C49 177.3(12) .
Rh3 C52 C53 C49 58.2(8) .
C51 C52 C53 C58 179.3(10) .
C57 C52 C53 C58 -0.6(19) .
Rh3 C52 C53 C58 -119.7(11) .
C51 C52 C53 Rh3 -61.0(8) .
C57 C52 C53 Rh3 119.1(14) .
C50 C49 C53 C52 3.8(12) .
C54 C49 C53 C52 -178.6(11) .
Rh3 C49 C53 C52 -58.7(8) .
C50 C49 C53 C58 -178.3(10) .
C54 C49 C53 C58 -0.7(18) .
Rh3 C49 C53 C58 119.2(11) .
C50 C49 C53 Rh3 62.5(7) .
C54 C49 C53 Rh3 -119.9(12) .
C63 C59 C60 C61 -3.7(13) .
C64 C59 C60 C61 -178.7(12) .
Rh4 C59 C60 C61 58.9(9) .
C63 C59 C60 C65 -179.2(11) .
C64 C59 C60 C65 5.8(19) .
Rh4 C59 C60 C65 -116.6(12) .
C63 C59 C60 Rh4 -62.6(7) .
C64 C59 C60 Rh4 122.4(12) .
C59 C60 C61 C62 1.5(14) .
C65 C60 C61 C62 176.9(11) .
Rh4 C60 C61 C62 59.6(8) .
C59 C60 C61 C66 -175.8(12) .
C65 C60 C61 C66 0(2) .
Rh4 C60 C61 C66 -117.7(14) .
C59 C60 C61 Rh4 -58.1(8) .
C65 C60 C61 Rh4 117.3(12) .
C60 C61 C62 C63 1.4(13) .
C66 C61 C62 C63 178.8(12) .
Rh4 C61 C62 C63 62.3(8) .
C60 C61 C62 C67 180.0(12) .
C66 C61 C62 C67 -3(2) .
Rh4 C61 C62 C67 -119.1(14) .
C60 C61 C62 Rh4 -60.9(8) .
C66 C61 C62 Rh4 116.6(13) .
C67 C62 C63 C59 177.8(12) .
C61 C62 C63 C59 -3.7(13) .
Rh4 C62 C63 C59 58.5(8) .
C67 C62 C63 C68 1(2) .
C61 C62 C63 C68 179.4(12) .
Rh4 C62 C63 C68 -118.4(13) .
C67 C62 C63 Rh4 119.2(13) .
C61 C62 C63 Rh4 -62.2(8) .
C60 C59 C63 C62 4.6(13) .
C64 C59 C63 C62 179.5(12) .
Rh4 C59 C63 C62 -58.9(8) .
C60 C59 C63 C68 -178.4(11) .
C64 C59 C63 C68 -3.5(19) .
Rh4 C59 C63 C68 118.1(12) .
C60 C59 C63 Rh4 63.5(8) .
C64 C59 C63 Rh4 -121.6(12) .
O9 S1 C69 F3 60.8(11) .
O11 S1 C69 F3 -60.0(11) .
O10 S1 C69 F3 -180.0(10) .
O9 S1 C69 F2 -61.7(10) .
O11 S1 C69 F2 177.5(8) .
O10 S1 C69 F2 57.5(10) .
O9 S1 C69 F1 179.8(9) .
O11 S1 C69 F1 59.0(11) .
O10 S1 C69 F1 -61.0(10) .
O13 S2 C70 F4 -56.9(17) .
O14 S2 C70 F4 61.7(16) .
O12 S2 C70 F4 -178.0(14) .
O13 S2 C70 F6 171.3(15) .
O14 S2 C70 F6 -70.1(16) .
O12 S2 C70 F6 50.2(17) .
O13 S2 C70 F5 66.6(16) .
O14 S2 C70 F5 -174.8(13) .
O12 S2 C70 F5 -54.5(15) .
O16 S3 C71 F8 -168(3) .
O17 S3 C71 F8 -60(3) .
O15 S3 C71 F8 70(3) .
O16 S3 C71 F9 -46(3) .
O17 S3 C71 F9 62(3) .
O15 S3 C71 F9 -168(3) .
O16 S3 C71 F7 77(3) .
O17 S3 C71 F7 -175(3) .
O15 S3 C71 F7 -45(3) .
O20 S4 C72 F10 177(3) .
O19 S4 C72 F10 48(4) .
O18 S4 C72 F10 -70(3) .
O20 S4 C72 F11 -32(3) .
O19 S4 C72 F11 -161(3) .
O18 S4 C72 F11 81(3) .
O20 S4 C72 F12 71(3) .
O19 S4 C72 F12 -57(3) .
O18 S4 C72 F12 -176(2) .

loop_
_platon_squeeze_void_nr
_platon_squeeze_void_average_x
_platon_squeeze_void_average_y
_platon_squeeze_void_average_z
_platon_squeeze_void_volume
_platon_squeeze_void_count_electrons
1 0.057 0.229 0.792 279.8 64.0
2 -0.057 0.771 0.208 279.8 66.3
3 0.050 0.700 0.906 11.8 1.7
4 0.333 0.286 0.176 7.9 -0.8
5 0.467 0.781 0.870 6.7 -0.9
6 0.533 0.219 0.130 6.7 -0.6
7 0.667 0.713 0.824 7.9 -0.7
8 0.950 0.300 0.094 11.8 -0.2
